data_4113893
loop_
_publ_author_name
'Cheng-Yong Su'
'Yue-Peng Cai'
'Chun-Long Chen'
'Mark D. Smith'
'Wolfgang Kaim'
'Hans-Conrad zur Loye'

_publ_section_title
;
 Ligand-Directed Molecular Architectures: Self-Assembly of Two-Dimensional
 Rectangular Metallacycles and Three-Dimensional Trigonal or Tetragonal
 Prisms
;
_journal_name_full 'Journal of the American Chemical Society'
_journal_page_first 8595
_journal_page_last 8613
_journal_paper_doi 10.1021/ja034267k
_journal_volume 125
_journal_year 2003
_chemical_formula_sum 'C52 H48 Ag2 F6 N8 O6 S2'
_chemical_formula_weight 1274.84
_chemical_name_systematic
; 
 ? 
;
_space_group_IT_number 2
_symmetry_cell_setting triclinic
_symmetry_space_group_name_Hall '-P 1'
_symmetry_space_group_name_H-M 'P -1'
_atom_sites_solution_hydrogens geom
_atom_sites_solution_primary direct
_atom_sites_solution_secondary difmap
_audit_creation_method SHELXL-97
_cell_angle_alpha 63.602(2)
_cell_angle_beta 86.826(2)
_cell_angle_gamma 87.684(2)
_cell_formula_units_Z 1
_cell_length_a 10.0439(12)
_cell_length_b 11.5002(14)
_cell_length_c 12.4933(16)
_cell_measurement_temperature 293(2)
_cell_volume 1290.4(3)
_computing_structure_refinement 'SHELXL-97 (Sheldrick, 1997)'
_computing_structure_solution 'SHELXS-97 (Sheldrick, 1990)'
_diffrn_ambient_temperature 293(2)
_diffrn_measured_fraction_theta_full 0.947
_diffrn_measured_fraction_theta_max 0.947
_diffrn_measurement_device_type CCD
_diffrn_radiation_monochromator graphite
_diffrn_radiation_source 'fine-focus sealed tube'
_diffrn_radiation_type MoK\a
_diffrn_radiation_wavelength 0.71073
_diffrn_reflns_av_R_equivalents 0.0256
_diffrn_reflns_av_sigmaI/netI 0.0659
_diffrn_reflns_limit_h_max 14
_diffrn_reflns_limit_h_min -13
_diffrn_reflns_limit_k_max 13
_diffrn_reflns_limit_k_min -16
_diffrn_reflns_limit_l_max 17
_diffrn_reflns_limit_l_min -15
_diffrn_reflns_number 9394
_diffrn_reflns_theta_full 30.10
_diffrn_reflns_theta_max 30.10
_diffrn_reflns_theta_min 3.76
_exptl_absorpt_coefficient_mu 0.920
_exptl_absorpt_correction_T_max 1.000
_exptl_absorpt_correction_T_min 0.714
_exptl_absorpt_correction_type SADABS
_exptl_crystal_colour Colorless
_exptl_crystal_density_diffrn 1.641
_exptl_crystal_description Block
_exptl_crystal_F_000 644
_exptl_crystal_size_max 0.28
_exptl_crystal_size_mid 0.06
_exptl_crystal_size_min 0.02
_refine_diff_density_max 0.903
_refine_diff_density_min -0.568
_refine_diff_density_rms 0.085
_refine_ls_extinction_method none
_refine_ls_goodness_of_fit_ref 1.000
_refine_ls_hydrogen_treatment mixed
_refine_ls_matrix_type full
_refine_ls_number_parameters 343
_refine_ls_number_reflns 7176
_refine_ls_number_restraints 0
_refine_ls_restrained_S_all 1.000
_refine_ls_R_factor_all 0.0935
_refine_ls_R_factor_gt 0.0515
_refine_ls_shift/su_max 0.000
_refine_ls_shift/su_mean 0.000
_refine_ls_structure_factor_coef Fsqd
_refine_ls_weighting_details 'calc w=1/[\s^2^(Fo^2^)+(0.0480P)^2^+0.0000P] where P=(Fo^2^+2Fc^2^)/3'
_refine_ls_weighting_scheme calc
_refine_ls_wR_factor_gt 0.1086
_refine_ls_wR_factor_ref 0.1198
_reflns_number_gt 4062
_reflns_number_total 7176
_reflns_threshold_expression >2sigma(I)
_cod_data_source_file ja034267ksi20030121_054932_02.cif
_cod_data_source_block 2
_cod_database_code 4113893

loop_
_symmetry_equiv_pos_as_xyz
'x, y, z'
'-x, -y, -z'

loop_
_atom_site_label
_atom_site_type_symbol
_atom_site_fract_x
_atom_site_fract_y
_atom_site_fract_z
_atom_site_U_iso_or_equiv
_atom_site_adp_type
_atom_site_occupancy
_atom_site_symmetry_multiplicity
_atom_site_calc_flag
_atom_site_refinement_flags
Ag1 Ag 0.10509(3) 0.24182(3) 0.29973(3) 0.05771(13) Uani 1 1 d .
N1 N 0.2922(3) 0.1718(3) 0.2610(3) 0.0468(7) Uani 1 1 d .
N2 N 0.4578(3) 0.0417(3) 0.2551(3) 0.0441(7) Uani 1 1 d .
N3 N 0.0458(3) -0.3824(3) 0.7135(3) 0.0457(7) Uani 1 1 d .
N4 N 0.2345(3) -0.4654(3) 0.6736(3) 0.0439(7) Uani 1 1 d .
C1 C 0.3286(3) 0.0522(3) 0.2840(3) 0.0458(8) Uani 1 1 d .
H1 H 0.2710 -0.0176 0.3169 0.055 Uiso 1 1 calc R
C2 C 0.4052(3) 0.2454(3) 0.2134(3) 0.0418(8) Uani 1 1 d .
C3 C 0.4249(4) 0.3762(4) 0.1751(3) 0.0523(9) Uani 1 1 d .
H3 H 0.3549 0.4315 0.1756 0.063 Uiso 1 1 calc R
C4 C 0.5503(4) 0.4217(4) 0.1365(4) 0.0590(11) Uani 1 1 d .
H4 H 0.5659 0.5096 0.1098 0.071 Uiso 1 1 calc R
C5 C 0.6559(4) 0.3391(4) 0.1361(4) 0.0595(11) Uani 1 1 d .
H5 H 0.7405 0.3733 0.1103 0.071 Uiso 1 1 calc R
C6 C 0.6385(4) 0.2092(4) 0.1726(3) 0.0500(9) Uani 1 1 d .
H6 H 0.7088 0.1542 0.1719 0.060 Uiso 1 1 calc R
C7 C 0.5107(3) 0.1645(3) 0.2107(3) 0.0407(8) Uani 1 1 d .
C8 C 0.5323(3) -0.0754(3) 0.2643(4) 0.0496(9) Uani 1 1 d .
H8A H 0.6060 -0.0917 0.3166 0.060 Uiso 1 1 calc R
H8B H 0.5694 -0.0598 0.1859 0.060 Uiso 1 1 calc R
C9 C 0.4468(3) -0.1934(3) 0.3120(3) 0.0404(8) Uani 1 1 d .
C10 C 0.3816(4) -0.2262(4) 0.2345(3) 0.0496(9) Uani 1 1 d .
C11 C 0.3068(4) -0.3361(4) 0.2810(4) 0.0558(10) Uani 1 1 d .
H11 H 0.2617 -0.3567 0.2288 0.067 Uiso 1 1 calc R
C12 C 0.2955(4) -0.4182(3) 0.4024(4) 0.0501(9) Uani 1 1 d .
C13 C 0.3618(3) -0.3866(3) 0.4796(3) 0.0429(8) Uani 1 1 d .
C14 C 0.4339(3) -0.2714(3) 0.4363(3) 0.0416(8) Uani 1 1 d .
C15 C 0.3871(5) -0.1426(5) 0.1008(4) 0.0791(14) Uani 1 1 d .
H15A H 0.4434 -0.0699 0.0815 0.119 Uiso 1 1 calc R
H15B H 0.2989 -0.1119 0.0745 0.119 Uiso 1 1 calc R
H15C H 0.4225 -0.1930 0.0614 0.119 Uiso 1 1 calc R
C16 C 0.2082(5) -0.5346(4) 0.4465(5) 0.0833(15) Uani 1 1 d .
H16A H 0.1712 -0.5398 0.3796 0.125 Uiso 1 1 calc R
H16B H 0.1374 -0.5268 0.4978 0.125 Uiso 1 1 calc R
H16C H 0.2603 -0.6117 0.4903 0.125 Uiso 1 1 calc R
C17 C 0.4922(4) -0.2262(4) 0.5199(4) 0.0661(11) Uani 1 1 d .
H17A H 0.4756 -0.2895 0.6011 0.099 Uiso 1 1 calc R
H17B H 0.4514 -0.1447 0.5083 0.099 Uiso 1 1 calc R
H17C H 0.5866 -0.2156 0.5034 0.099 Uiso 1 1 calc R
C18 C 0.3578(4) -0.4777(4) 0.6118(3) 0.0544(10) Uani 1 1 d .
H18A H 0.3677 -0.5663 0.6223 0.065 Uiso 1 1 calc R
H18B H 0.4326 -0.4601 0.6479 0.065 Uiso 1 1 calc R
C19 C 0.1471(3) -0.3633(3) 0.6380(3) 0.0474(9) Uani 1 1 d .
H19 H 0.1582 -0.2877 0.5671 0.057 Uiso 1 1 calc R
C20 C 0.0676(3) -0.5047(3) 0.8063(3) 0.0416(8) Uani 1 1 d .
C21 C -0.0093(4) -0.5746(4) 0.9097(4) 0.0562(10) Uani 1 1 d .
H21 H -0.0901 -0.5416 0.9255 0.067 Uiso 1 1 calc R
C22 C 0.0389(5) -0.6955(4) 0.9885(4) 0.0660(11) Uani 1 1 d .
H22 H -0.0102 -0.7442 1.0588 0.079 Uiso 1 1 calc R
C23 C 0.1580(5) -0.7451(4) 0.9650(4) 0.0658(12) Uani 1 1 d .
H23 H 0.1877 -0.8263 1.0203 0.079 Uiso 1 1 calc R
C24 C 0.2342(4) -0.6778(3) 0.8621(3) 0.0515(9) Uani 1 1 d .
H24 H 0.3145 -0.7117 0.8464 0.062 Uiso 1 1 calc R
C25 C 0.1856(3) -0.5566(3) 0.7826(3) 0.0391(7) Uani 1 1 d .
S1 S -0.05475(9) -0.05786(9) 0.36511(10) 0.0561(3) Uani 1 1 d .
O1 O -0.1707(3) -0.1196(3) 0.4339(3) 0.0955(11) Uani 1 1 d .
O2 O 0.0674(3) -0.1003(3) 0.4255(3) 0.0872(10) Uani 1 1 d .
O3 O -0.0653(3) 0.0787(2) 0.2947(3) 0.0739(9) Uani 1 1 d .
C26 C -0.0394(5) -0.1149(5) 0.2534(5) 0.0755(13) Uani 1 1 d .
F1 F 0.0674(3) -0.0705(3) 0.1817(3) 0.1112(10) Uani 1 1 d .
F2 F -0.0273(4) -0.2425(3) 0.2985(4) 0.1218(12) Uani 1 1 d .
F3 F -0.1439(3) -0.0789(4) 0.1835(4) 0.1180(12) Uani 1 1 d .

loop_
_atom_site_aniso_label
_atom_site_aniso_U_11
_atom_site_aniso_U_22
_atom_site_aniso_U_33
_atom_site_aniso_U_23
_atom_site_aniso_U_13
_atom_site_aniso_U_12
Ag1 0.04115(17) 0.0554(2) 0.0805(3) -0.03476(17) 0.00136(14) 0.00802(12)
N1 0.0349(15) 0.0448(17) 0.061(2) -0.0240(15) 0.0024(14) 0.0013(12)
N2 0.0338(15) 0.0382(15) 0.0541(19) -0.0154(14) 0.0041(13) -0.0022(11)
N3 0.0433(16) 0.0371(16) 0.0494(19) -0.0138(14) 0.0067(14) 0.0023(12)
N4 0.0431(16) 0.0340(15) 0.0418(17) -0.0064(13) 0.0050(13) 0.0060(12)
C1 0.0351(18) 0.043(2) 0.056(2) -0.0189(18) 0.0046(16) -0.0039(14)
C2 0.0441(19) 0.0438(19) 0.0354(19) -0.0153(16) -0.0030(15) -0.0010(15)
C3 0.064(2) 0.043(2) 0.046(2) -0.0157(18) -0.0094(19) 0.0004(17)
C4 0.075(3) 0.046(2) 0.049(2) -0.0130(19) -0.005(2) -0.020(2)
C5 0.052(2) 0.067(3) 0.054(3) -0.021(2) 0.0091(19) -0.028(2)
C6 0.0399(19) 0.060(2) 0.047(2) -0.0210(19) 0.0038(16) -0.0081(16)
C7 0.0376(17) 0.0448(19) 0.0364(19) -0.0149(16) -0.0004(14) -0.0032(14)
C8 0.0386(19) 0.044(2) 0.056(2) -0.0152(18) 0.0121(17) 0.0033(15)
C9 0.0370(17) 0.0353(17) 0.044(2) -0.0144(16) 0.0078(15) 0.0047(13)
C10 0.056(2) 0.049(2) 0.038(2) -0.0160(18) 0.0031(17) 0.0084(17)
C11 0.059(2) 0.066(3) 0.056(3) -0.039(2) -0.005(2) 0.000(2)
C12 0.049(2) 0.0397(19) 0.061(3) -0.0236(19) 0.0092(19) -0.0009(15)
C13 0.0395(18) 0.0388(18) 0.040(2) -0.0103(16) 0.0090(15) 0.0075(14)
C14 0.0368(17) 0.047(2) 0.041(2) -0.0206(17) 0.0000(15) 0.0075(14)
C15 0.100(4) 0.081(3) 0.040(2) -0.012(2) -0.003(2) 0.003(3)
C16 0.080(3) 0.058(3) 0.113(4) -0.040(3) 0.015(3) -0.016(2)
C17 0.061(3) 0.079(3) 0.055(3) -0.026(2) -0.006(2) -0.006(2)
C18 0.049(2) 0.047(2) 0.046(2) -0.0043(18) 0.0082(17) 0.0127(16)
C19 0.044(2) 0.0348(18) 0.047(2) -0.0045(16) 0.0025(17) 0.0066(14)
C20 0.0464(19) 0.0387(18) 0.039(2) -0.0172(16) 0.0071(15) -0.0074(14)
C21 0.058(2) 0.062(2) 0.051(2) -0.029(2) 0.0159(19) -0.0110(19)
C22 0.086(3) 0.055(3) 0.044(2) -0.011(2) 0.016(2) -0.017(2)
C23 0.096(3) 0.041(2) 0.043(2) -0.0020(19) -0.005(2) -0.005(2)
C24 0.064(2) 0.039(2) 0.042(2) -0.0099(17) -0.0027(18) 0.0034(17)
C25 0.0467(19) 0.0320(17) 0.0346(19) -0.0111(15) -0.0013(15) -0.0016(14)
S1 0.0483(5) 0.0458(5) 0.0603(7) -0.0101(5) -0.0057(5) -0.0086(4)
O1 0.077(2) 0.096(3) 0.104(3) -0.037(2) 0.031(2) -0.0320(19)
O2 0.078(2) 0.078(2) 0.078(2) -0.0068(17) -0.0330(18) 0.0003(17)
O3 0.093(2) 0.0422(15) 0.071(2) -0.0089(14) -0.0232(17) -0.0015(14)
C26 0.055(3) 0.066(3) 0.098(4) -0.030(3) -0.007(3) -0.002(2)
F1 0.095(2) 0.130(3) 0.106(2) -0.053(2) 0.0288(19) -0.010(2)
F2 0.138(3) 0.070(2) 0.168(3) -0.064(2) 0.005(2) -0.0035(18)
F3 0.093(2) 0.161(3) 0.150(3) -0.112(3) -0.040(2) 0.022(2)

loop_
_atom_type_symbol
_atom_type_description
_atom_type_scat_dispersion_real
_atom_type_scat_dispersion_imag
_atom_type_scat_source
C C 0.0033 0.0016 'International Tables Vol C Tables 4.2.6.8 and 6.1.1.4'
H H 0.0000 0.0000 'International Tables Vol C Tables 4.2.6.8 and 6.1.1.4'
N N 0.0061 0.0033 'International Tables Vol C Tables 4.2.6.8 and 6.1.1.4'
O O 0.0106 0.0060 'International Tables Vol C Tables 4.2.6.8 and 6.1.1.4'
F F 0.0171 0.0103 'International Tables Vol C Tables 4.2.6.8 and 6.1.1.4'
S S 0.1246 0.1234 'International Tables Vol C Tables 4.2.6.8 and 6.1.1.4'
Ag Ag -0.8971 1.1015 'International Tables Vol C Tables 4.2.6.8 and 6.1.1.4'

loop_
_geom_angle_atom_site_label_1
_geom_angle_atom_site_label_2
_geom_angle_atom_site_label_3
_geom_angle
_geom_angle_site_symmetry_1
_geom_angle_site_symmetry_3
N3 Ag1 N1 156.67(11) 2_556 .
C1 N1 C2 105.8(3) . .
C1 N1 Ag1 128.7(2) . .
C2 N1 Ag1 125.3(2) . .
C1 N2 C7 106.9(3) . .
C1 N2 C8 128.1(3) . .
C7 N2 C8 125.0(3) . .
C19 N3 C20 105.4(3) . .
C19 N3 Ag1 125.3(2) . 2_556
C20 N3 Ag1 129.0(2) . 2_556
C19 N4 C25 106.4(3) . .
C19 N4 C18 127.8(3) . .
C25 N4 C18 125.7(3) . .
N1 C1 N2 112.7(3) . .
C3 C2 N1 130.7(3) . .
C3 C2 C7 120.4(3) . .
N1 C2 C7 108.9(3) . .
C4 C3 C2 117.8(4) . .
C3 C4 C5 121.4(4) . .
C6 C5 C4 121.9(3) . .
C5 C6 C7 116.1(4) . .
C6 C7 N2 131.9(3) . .
C6 C7 C2 122.5(3) . .
N2 C7 C2 105.6(3) . .
N2 C8 C9 112.6(3) . .
C10 C9 C14 120.1(3) . .
C10 C9 C8 120.5(3) . .
C14 C9 C8 119.5(3) . .
C11 C10 C9 118.9(3) . .
C11 C10 C15 118.9(4) . .
C9 C10 C15 122.2(4) . .
C10 C11 C12 122.9(3) . .
C13 C12 C11 118.3(3) . .
C13 C12 C16 122.0(4) . .
C11 C12 C16 119.6(4) . .
C12 C13 C14 120.6(3) . .
C12 C13 C18 119.7(3) . .
C14 C13 C18 119.7(3) . .
C13 C14 C9 119.1(3) . .
C13 C14 C17 121.5(3) . .
C9 C14 C17 119.3(3) . .
N4 C18 C13 112.9(3) . .
N3 C19 N4 113.0(3) . .
C25 C20 N3 109.2(3) . .
C25 C20 C21 120.6(3) . .
N3 C20 C21 130.1(3) . .
C22 C21 C20 117.4(4) . .
C23 C22 C21 121.4(4) . .
C24 C23 C22 121.8(4) . .
C23 C24 C25 116.8(4) . .
N4 C25 C20 106.0(3) . .
N4 C25 C24 132.1(3) . .
C20 C25 C24 121.9(3) . .
O1 S1 O3 116.1(2) . .
O1 S1 O2 115.1(2) . .
O3 S1 O2 114.06(18) . .
O1 S1 C26 103.7(2) . .
O3 S1 C26 101.9(2) . .
O2 S1 C26 103.3(2) . .
F2 C26 F1 104.8(4) . .
F2 C26 F3 107.4(4) . .
F1 C26 F3 106.4(5) . .
F2 C26 S1 113.1(4) . .
F1 C26 S1 112.7(3) . .
F3 C26 S1 111.9(3) . .

loop_
_geom_bond_atom_site_label_1
_geom_bond_atom_site_label_2
_geom_bond_distance
_geom_bond_site_symmetry_2
Ag1 N3 2.129(3) 2_556
Ag1 N1 2.131(3) .
N1 C1 1.313(4) .
N1 C2 1.383(4) .
N2 C1 1.344(4) .
N2 C7 1.384(4) .
N2 C8 1.475(4) .
N3 C19 1.304(4) .
N3 C20 1.387(4) .
N3 Ag1 2.129(3) 2_556
N4 C19 1.357(4) .
N4 C25 1.377(4) .
N4 C18 1.458(4) .
C2 C3 1.380(5) .
C2 C7 1.391(4) .
C3 C4 1.361(6) .
C4 C5 1.396(6) .
C5 C6 1.370(5) .
C6 C7 1.381(5) .
C8 C9 1.501(5) .
C9 C10 1.387(5) .
C9 C14 1.408(5) .
C10 C11 1.369(5) .
C10 C15 1.511(5) .
C11 C12 1.386(6) .
C12 C13 1.381(5) .
C12 C16 1.500(5) .
C13 C14 1.402(5) .
C13 C18 1.511(5) .
C14 C17 1.510(5) .
C20 C25 1.382(5) .
C20 C21 1.388(5) .
C21 C22 1.384(6) .
C22 C23 1.378(6) .
C23 C24 1.376(6) .
C24 C25 1.391(5) .
S1 O1 1.419(3) .
S1 O3 1.421(3) .
S1 O2 1.428(3) .
S1 C26 1.784(5) .
C26 F2 1.321(5) .
C26 F1 1.321(6) .
C26 F3 1.334(5) .
